data_1566679
loop_
_publ_author_name
'wu, Fu-Peng'
'Wu, Xiao-Feng'

_publ_section_title
;
 Catalyst-Controlled Selective Borocarbonylation of
 Benzylidenecyclopropanes: Regiodivergent Synthesis of \g-Vinylboryl
 Ketones and \b-Cyclopropylboryl Ketones
;
_journal_name_full 'Chemical Science'
_journal_paper_doi 10.1039/D2SC00840H
_journal_year 2022
_chemical_formula_sum 'C23 H27 B O3'
_chemical_formula_weight 362.25
_space_group_crystal_system monoclinic
_space_group_IT_number 14
_space_group_name_Hall '-P 2yn'
_space_group_name_H-M_alt 'P 1 21/n 1'
_atom_sites_solution_hydrogens geom
_audit_creation_method SHELXL-2018/3
_audit_update_record
;
2021-11-19 deposited with the CCDC.	2022-03-21 downloaded from the CCDC.
;
_cell_angle_alpha 90
_cell_angle_beta 95.6616(15)
_cell_angle_gamma 90
_cell_formula_units_Z 4
_cell_length_a 12.4943(10)
_cell_length_b 9.9586(7)
_cell_length_c 16.7620(13)
_cell_measurement_reflns_used 5448
_cell_measurement_temperature 150(2)
_cell_measurement_theta_max 29.08
_cell_measurement_theta_min 2.38
_cell_volume 2075.5(3)
_computing_cell_refinement 'SAINT (Bruker, 2013)'
_computing_data_collection 'APEX2 (Bruker, 2014)'
_computing_data_reduction SAINT
_computing_structure_refinement 'SHELXL-2018/3 (Sheldrick, 2015)'
_computing_structure_solution 'SHELXS-97 (Sheldrick, 2008)'
_diffrn_ambient_temperature 150(2)
_diffrn_detector_area_resol_mean 8.3333
_diffrn_measured_fraction_theta_full 1.000
_diffrn_measured_fraction_theta_max 0.997
_diffrn_measurement_device_type 'Bruker APEX-II CCD'
_diffrn_measurement_method '\f and \w scans'
_diffrn_radiation_type MoK\a
_diffrn_radiation_wavelength 0.71073
_diffrn_reflns_av_R_equivalents 0.0332
_diffrn_reflns_av_unetI/netI 0.0325
_diffrn_reflns_Laue_measured_fraction_full 1.000
_diffrn_reflns_Laue_measured_fraction_max 0.997
_diffrn_reflns_limit_h_max 17
_diffrn_reflns_limit_h_min -17
_diffrn_reflns_limit_k_max 13
_diffrn_reflns_limit_k_min -12
_diffrn_reflns_limit_l_max 20
_diffrn_reflns_limit_l_min -22
_diffrn_reflns_number 22301
_diffrn_reflns_point_group_measured_fraction_full 1.000
_diffrn_reflns_point_group_measured_fraction_max 0.997
_diffrn_reflns_theta_full 25.242
_diffrn_reflns_theta_max 29.204
_diffrn_reflns_theta_min 1.944
_diffrn_source 'fine-focus sealed tube'
_exptl_absorpt_coefficient_mu 0.074
_exptl_absorpt_correction_T_max 0.99
_exptl_absorpt_correction_T_min 0.96
_exptl_absorpt_correction_type multi-scan
_exptl_absorpt_process_details 'SADABS (Bruker, 2014)'
_exptl_crystal_colour colourless
_exptl_crystal_density_diffrn 1.159
_exptl_crystal_description plate
_exptl_crystal_F_000 776
_exptl_crystal_size_max 0.49
_exptl_crystal_size_mid 0.22
_exptl_crystal_size_min 0.08
_refine_diff_density_max 0.338
_refine_diff_density_min -0.185
_refine_diff_density_rms 0.042
_refine_ls_extinction_method none
_refine_ls_goodness_of_fit_ref 1.032
_refine_ls_hydrogen_treatment constr
_refine_ls_matrix_type full
_refine_ls_number_parameters 248
_refine_ls_number_reflns 5596
_refine_ls_number_restraints 0
_refine_ls_restrained_S_all 1.032
_refine_ls_R_factor_all 0.0681
_refine_ls_R_factor_gt 0.0452
_refine_ls_shift/su_max 0.001
_refine_ls_shift/su_mean 0.000
_refine_ls_structure_factor_coef Fsqd
_refine_ls_weighting_details 'w=1/[\s^2^(Fo^2^)+(0.0563P)^2^+0.3887P] where P=(Fo^2^+2Fc^2^)/3'
_refine_ls_weighting_scheme calc
_refine_ls_wR_factor_gt 0.1077
_refine_ls_wR_factor_ref 0.1209
_reflns_Friedel_coverage 0.000
_reflns_number_gt 4098
_reflns_number_total 5596
_reflns_threshold_expression 'I > 2\s(I)'
_cod_data_source_file d2sc00840h2.cif
_cod_data_source_block AX2220
_cod_original_sg_symbol_H-M 'P 21/n'
_cod_database_code 1566679
_shelx_shelxl_version_number 2018/3
_shelx_space_group_comment
;
The symmetry employed for this shelxl refinement is uniquely defined
by the following loop, which should always be used as a source of
symmetry information in preference to the above space-group names.
They are only intended as comments.
;

loop_
_space_group_symop_operation_xyz
'x, y, z'
'-x+1/2, y+1/2, -z+1/2'
'-x, -y, -z'
'x-1/2, -y-1/2, z-1/2'

loop_
_atom_site_label
_atom_site_type_symbol
_atom_site_fract_x
_atom_site_fract_y
_atom_site_fract_z
_atom_site_U_iso_or_equiv
_atom_site_adp_type
_atom_site_occupancy
_atom_site_site_symmetry_order
_atom_site_calc_flag
_atom_site_refinement_flags_posn
_atom_site_refinement_flags_adp
_atom_site_refinement_flags_occupancy
_atom_site_disorder_assembly
_atom_site_disorder_group
B1 B 0.00012(10) 0.75735(13) 0.93476(8) 0.0227(3) Uani 1 1 d . . . . .
C1 C 0.33202(9) 0.71593(13) 0.81922(7) 0.0253(3) Uani 1 1 d . . . . .
C2 C 0.23028(9) 0.78544(12) 0.83998(7) 0.0245(2) Uani 1 1 d . . . . .
H2A H 0.218112 0.866954 0.806507 0.029 Uiso 1 1 calc R U . . .
H2B H 0.239627 0.813910 0.896829 0.029 Uiso 1 1 calc R U . . .
C3 C 0.13189(9) 0.69387(12) 0.82655(7) 0.0243(2) Uani 1 1 d . . . . .
H3A H 0.123249 0.665217 0.769725 0.029 Uiso 1 1 calc R U . . .
H3B H 0.144648 0.612382 0.859964 0.029 Uiso 1 1 calc R U . . .
C4 C 0.02876(9) 0.75968(12) 0.84650(7) 0.0224(2) Uani 1 1 d . . . . .
C5 C -0.04597(9) 0.81411(12) 0.79224(7) 0.0236(2) Uani 1 1 d . . . . .
H5 H -0.106635 0.849950 0.814867 0.028 Uiso 1 1 calc R U . . .
C6 C -0.05075(9) 0.82814(12) 0.70460(7) 0.0240(2) Uani 1 1 d . . . . .
C7 C -0.15302(10) 0.84104(14) 0.66294(7) 0.0310(3) Uani 1 1 d . . . . .
H7 H -0.214416 0.840730 0.692168 0.037 Uiso 1 1 calc R U . . .
C8 C -0.16718(11) 0.85425(15) 0.58022(8) 0.0360(3) Uani 1 1 d . . . . .
H8 H -0.237511 0.861214 0.553286 0.043 Uiso 1 1 calc R U . . .
C9 C -0.07835(12) 0.85722(15) 0.53715(8) 0.0355(3) Uani 1 1 d . . . . .
H9 H -0.087248 0.866444 0.480475 0.043 Uiso 1 1 calc R U . . .
C10 C 0.02354(11) 0.84668(15) 0.57713(8) 0.0360(3) Uani 1 1 d . . . . .
H10 H 0.084553 0.848949 0.547527 0.043 Uiso 1 1 calc R U . . .
C11 C 0.03796(10) 0.83283(14) 0.65989(7) 0.0299(3) Uani 1 1 d . . . . .
H11 H 0.108593 0.826482 0.686362 0.036 Uiso 1 1 calc R U . . .
C12 C 0.43849(9) 0.78441(13) 0.83791(7) 0.0262(3) Uani 1 1 d . . . . .
C13 C 0.53200(10) 0.70860(14) 0.83264(8) 0.0306(3) Uani 1 1 d . . . . .
H13 H 0.526632 0.617037 0.816856 0.037 Uiso 1 1 calc R U . . .
C14 C 0.63234(10) 0.76676(16) 0.85036(9) 0.0381(3) Uani 1 1 d . . . . .
H14 H 0.695507 0.714900 0.846778 0.046 Uiso 1 1 calc R U . . .
C15 C 0.64072(11) 0.89963(17) 0.87317(10) 0.0442(4) Uani 1 1 d . . . . .
H15 H 0.709641 0.939082 0.885239 0.053 Uiso 1 1 calc R U . . .
C16 C 0.54905(12) 0.97571(16) 0.87855(10) 0.0456(4) Uani 1 1 d . . . . .
H16 H 0.555170 1.067294 0.894203 0.055 Uiso 1 1 calc R U . . .
C17 C 0.44782(10) 0.91825(14) 0.86106(9) 0.0355(3) Uani 1 1 d . . . . .
H17 H 0.385013 0.970652 0.864951 0.043 Uiso 1 1 calc R U . . .
C18 C 0.01551(10) 0.73334(12) 1.07120(7) 0.0247(2) Uani 1 1 d . . . . .
C19 C -0.10350(10) 0.76597(13) 1.03936(7) 0.0272(3) Uani 1 1 d . . . . .
C20 C 0.02869(10) 0.61345(13) 1.12736(7) 0.0291(3) Uani 1 1 d . . . . .
H20A H -0.000989 0.533169 1.099511 0.044 Uiso 1 1 calc R U . . .
H20B H -0.009683 0.630429 1.174599 0.044 Uiso 1 1 calc R U . . .
H20C H 0.105227 0.599424 1.144179 0.044 Uiso 1 1 calc R U . . .
C21 C 0.07706(12) 0.85441(14) 1.10760(8) 0.0360(3) Uani 1 1 d . . . . .
H21A H 0.153712 0.832379 1.116955 0.054 Uiso 1 1 calc R U . . .
H21B H 0.049718 0.878024 1.158599 0.054 Uiso 1 1 calc R U . . .
H21C H 0.067299 0.930658 1.070632 0.054 Uiso 1 1 calc R U . . .
C22 C -0.17564(10) 0.64218(14) 1.03225(8) 0.0347(3) Uani 1 1 d . . . . .
H22A H -0.243212 0.664104 1.000144 0.052 Uiso 1 1 calc R U . . .
H22B H -0.190948 0.613245 1.085837 0.052 Uiso 1 1 calc R U . . .
H22C H -0.139120 0.569619 1.006188 0.052 Uiso 1 1 calc R U . . .
C23 C -0.15572(14) 0.87816(16) 1.08315(9) 0.0443(4) Uani 1 1 d . . . . .
H23A H -0.114039 0.960936 1.079598 0.066 Uiso 1 1 calc R U . . .
H23B H -0.157542 0.853393 1.139579 0.066 Uiso 1 1 calc R U . . .
H23C H -0.229257 0.892523 1.058509 0.066 Uiso 1 1 calc R U . . .
O1 O 0.32750(8) 0.60533(10) 0.78831(6) 0.0399(3) Uani 1 1 d . . . . .
O2 O 0.06343(6) 0.69956(8) 0.99704(5) 0.02407(19) Uani 1 1 d . . . . .
O3 O -0.09336(7) 0.81124(9) 0.95752(5) 0.0271(2) Uani 1 1 d . . . . .

loop_
_atom_site_aniso_label
_atom_site_aniso_U_11
_atom_site_aniso_U_22
_atom_site_aniso_U_33
_atom_site_aniso_U_23
_atom_site_aniso_U_13
_atom_site_aniso_U_12
B1 0.0223(6) 0.0208(7) 0.0250(6) 0.0004(5) 0.0023(5) -0.0022(5)
C1 0.0243(6) 0.0292(7) 0.0228(6) 0.0014(5) 0.0035(4) 0.0038(5)
C2 0.0221(5) 0.0264(6) 0.0253(6) -0.0007(5) 0.0034(4) 0.0022(4)
C3 0.0237(5) 0.0237(6) 0.0262(6) 0.0012(5) 0.0057(4) 0.0011(4)
C4 0.0215(5) 0.0214(6) 0.0246(6) -0.0010(4) 0.0041(4) -0.0020(4)
C5 0.0216(5) 0.0257(6) 0.0238(6) -0.0015(5) 0.0046(4) -0.0017(4)
C6 0.0253(6) 0.0227(6) 0.0240(6) -0.0004(5) 0.0028(4) -0.0005(4)
C7 0.0263(6) 0.0396(8) 0.0273(6) 0.0036(5) 0.0038(5) 0.0027(5)
C8 0.0318(7) 0.0466(9) 0.0285(7) 0.0041(6) -0.0029(5) 0.0023(6)
C9 0.0425(7) 0.0419(8) 0.0222(6) 0.0015(6) 0.0033(5) -0.0009(6)
C10 0.0341(7) 0.0473(9) 0.0281(7) 0.0032(6) 0.0101(5) -0.0026(6)
C11 0.0254(6) 0.0368(7) 0.0277(6) 0.0021(5) 0.0029(5) -0.0034(5)
C12 0.0234(5) 0.0309(7) 0.0246(6) 0.0039(5) 0.0044(4) 0.0017(5)
C13 0.0263(6) 0.0350(7) 0.0310(6) 0.0033(5) 0.0055(5) 0.0052(5)
C14 0.0243(6) 0.0466(9) 0.0439(8) 0.0079(7) 0.0051(5) 0.0058(6)
C15 0.0263(7) 0.0493(10) 0.0564(9) 0.0068(7) 0.0005(6) -0.0063(6)
C16 0.0367(8) 0.0345(8) 0.0654(10) -0.0001(7) 0.0041(7) -0.0059(6)
C17 0.0273(6) 0.0318(8) 0.0476(8) 0.0019(6) 0.0054(5) 0.0028(5)
C18 0.0306(6) 0.0225(6) 0.0215(5) -0.0014(5) 0.0049(4) 0.0000(5)
C19 0.0315(6) 0.0281(7) 0.0232(6) 0.0039(5) 0.0085(5) 0.0055(5)
C20 0.0344(6) 0.0269(7) 0.0260(6) 0.0029(5) 0.0028(5) -0.0007(5)
C21 0.0503(8) 0.0269(7) 0.0297(7) -0.0016(5) -0.0003(6) -0.0074(6)
C22 0.0242(6) 0.0413(8) 0.0391(7) 0.0073(6) 0.0056(5) -0.0004(5)
C23 0.0577(9) 0.0426(9) 0.0351(8) 0.0010(6) 0.0182(7) 0.0196(7)
O1 0.0320(5) 0.0367(6) 0.0512(6) -0.0156(5) 0.0045(4) 0.0045(4)
O2 0.0237(4) 0.0266(5) 0.0221(4) 0.0010(3) 0.0032(3) 0.0003(3)
O3 0.0285(4) 0.0297(5) 0.0239(4) 0.0046(3) 0.0064(3) 0.0067(3)

loop_
_atom_type_symbol
_atom_type_description
_atom_type_scat_dispersion_real
_atom_type_scat_dispersion_imag
_atom_type_scat_source
C C 0.0033 0.0016 'International Tables Vol C Tables 4.2.6.8 and 6.1.1.4'
H H 0.0000 0.0000 'International Tables Vol C Tables 4.2.6.8 and 6.1.1.4'
O O 0.0106 0.0060 'International Tables Vol C Tables 4.2.6.8 and 6.1.1.4'
B B 0.0013 0.0007 'International Tables Vol C Tables 4.2.6.8 and 6.1.1.4'

loop_
_geom_angle_atom_site_label_1
_geom_angle_atom_site_label_2
_geom_angle_atom_site_label_3
_geom_angle
_geom_angle_site_symmetry_1
_geom_angle_site_symmetry_3
_geom_angle_publ_flag
O2 B1 O3 113.25(10) . . ?
O2 B1 C4 124.06(11) . . ?
O3 B1 C4 122.67(11) . . ?
O1 C1 C12 120.24(11) . . ?
O1 C1 C2 120.40(11) . . ?
C12 C1 C2 119.36(11) . . ?
C1 C2 C3 111.94(10) . . ?
C1 C2 H2A 109.2 . . ?
C3 C2 H2A 109.2 . . ?
C1 C2 H2B 109.2 . . ?
C3 C2 H2B 109.2 . . ?
H2A C2 H2B 107.9 . . ?
C4 C3 C2 113.53(10) . . ?
C4 C3 H3A 108.9 . . ?
C2 C3 H3A 108.9 . . ?
C4 C3 H3B 108.9 . . ?
C2 C3 H3B 108.9 . . ?
H3A C3 H3B 107.7 . . ?
C5 C4 C3 124.91(10) . . ?
C5 C4 B1 115.95(10) . . ?
C3 C4 B1 118.99(10) . . ?
C4 C5 C6 131.89(11) . . ?
C4 C5 H5 114.1 . . ?
C6 C5 H5 114.1 . . ?
C11 C6 C7 117.53(11) . . ?
C11 C6 C5 125.59(11) . . ?
C7 C6 C5 116.86(10) . . ?
C8 C7 C6 121.83(12) . . ?
C8 C7 H7 119.1 . . ?
C6 C7 H7 119.1 . . ?
C9 C8 C7 119.62(12) . . ?
C9 C8 H8 120.2 . . ?
C7 C8 H8 120.2 . . ?
C8 C9 C10 119.56(12) . . ?
C8 C9 H9 120.2 . . ?
C10 C9 H9 120.2 . . ?
C9 C10 C11 120.95(12) . . ?
C9 C10 H10 119.5 . . ?
C11 C10 H10 119.5 . . ?
C10 C11 C6 120.48(12) . . ?
C10 C11 H11 119.8 . . ?
C6 C11 H11 119.8 . . ?
C17 C12 C13 119.13(12) . . ?
C17 C12 C1 122.85(11) . . ?
C13 C12 C1 118.01(12) . . ?
C14 C13 C12 120.23(14) . . ?
C14 C13 H13 119.9 . . ?
C12 C13 H13 119.9 . . ?
C15 C14 C13 120.18(13) . . ?
C15 C14 H14 119.9 . . ?
C13 C14 H14 119.9 . . ?
C14 C15 C16 120.21(14) . . ?
C14 C15 H15 119.9 . . ?
C16 C15 H15 119.9 . . ?
C15 C16 C17 120.11(15) . . ?
C15 C16 H16 119.9 . . ?
C17 C16 H16 119.9 . . ?
C12 C17 C16 120.15(13) . . ?
C12 C17 H17 119.9 . . ?
C16 C17 H17 119.9 . . ?
O2 C18 C20 108.39(9) . . ?
O2 C18 C21 106.72(10) . . ?
C20 C18 C21 110.74(10) . . ?
O2 C18 C19 102.22(9) . . ?
C20 C18 C19 114.58(10) . . ?
C21 C18 C19 113.42(11) . . ?
O3 C19 C23 107.93(10) . . ?
O3 C19 C22 106.34(10) . . ?
C23 C19 C22 110.72(11) . . ?
O3 C19 C18 102.53(9) . . ?
C23 C19 C18 115.29(11) . . ?
C22 C19 C18 113.18(10) . . ?
C18 C20 H20A 109.5 . . ?
C18 C20 H20B 109.5 . . ?
H20A C20 H20B 109.5 . . ?
C18 C20 H20C 109.5 . . ?
H20A C20 H20C 109.5 . . ?
H20B C20 H20C 109.5 . . ?
C18 C21 H21A 109.5 . . ?
C18 C21 H21B 109.5 . . ?
H21A C21 H21B 109.5 . . ?
C18 C21 H21C 109.5 . . ?
H21A C21 H21C 109.5 . . ?
H21B C21 H21C 109.5 . . ?
C19 C22 H22A 109.5 . . ?
C19 C22 H22B 109.5 . . ?
H22A C22 H22B 109.5 . . ?
C19 C22 H22C 109.5 . . ?
H22A C22 H22C 109.5 . . ?
H22B C22 H22C 109.5 . . ?
C19 C23 H23A 109.5 . . ?
C19 C23 H23B 109.5 . . ?
H23A C23 H23B 109.5 . . ?
C19 C23 H23C 109.5 . . ?
H23A C23 H23C 109.5 . . ?
H23B C23 H23C 109.5 . . ?
B1 O2 C18 107.15(9) . . ?
B1 O3 C19 107.16(9) . . ?

loop_
_geom_bond_atom_site_label_1
_geom_bond_atom_site_label_2
_geom_bond_distance
_geom_bond_site_symmetry_2
_geom_bond_publ_flag
B1 O2 1.3724(15) . ?
B1 O3 1.3731(15) . ?
B1 C4 1.5562(17) . ?
C1 O1 1.2162(15) . ?
C1 C12 1.5001(17) . ?
C1 C2 1.5177(16) . ?
C2 C3 1.5292(17) . ?
C2 H2A 0.9900 . ?
C2 H2B 0.9900 . ?
C3 C4 1.5122(15) . ?
C3 H3A 0.9900 . ?
C3 H3B 0.9900 . ?
C4 C5 1.3510(16) . ?
C5 C6 1.4711(16) . ?
C5 H5 0.9500 . ?
C6 C11 1.3985(16) . ?
C6 C7 1.4003(16) . ?
C7 C8 1.3867(18) . ?
C7 H7 0.9500 . ?
C8 C9 1.3827(19) . ?
C8 H8 0.9500 . ?
C9 C10 1.383(2) . ?
C9 H9 0.9500 . ?
C10 C11 1.3880(18) . ?
C10 H10 0.9500 . ?
C11 H11 0.9500 . ?
C12 C17 1.390(2) . ?
C12 C13 1.4012(17) . ?
C13 C14 1.3863(19) . ?
C13 H13 0.9500 . ?
C14 C15 1.378(2) . ?
C14 H14 0.9500 . ?
C15 C16 1.384(2) . ?
C15 H15 0.9500 . ?
C16 C17 1.3929(19) . ?
C16 H16 0.9500 . ?
C17 H17 0.9500 . ?
C18 O2 1.4710(14) . ?
C18 C20 1.5192(17) . ?
C18 C21 1.5246(18) . ?
C18 C19 1.5637(17) . ?
C19 O3 1.4614(14) . ?
C19 C23 1.5189(18) . ?
C19 C22 1.5248(19) . ?
C20 H20A 0.9800 . ?
C20 H20B 0.9800 . ?
C20 H20C 0.9800 . ?
C21 H21A 0.9800 . ?
C21 H21B 0.9800 . ?
C21 H21C 0.9800 . ?
C22 H22A 0.9800 . ?
C22 H22B 0.9800 . ?
C22 H22C 0.9800 . ?
C23 H23A 0.9800 . ?
C23 H23B 0.9800 . ?
C23 H23C 0.9800 . ?

loop_
_geom_torsion_atom_site_label_1
_geom_torsion_atom_site_label_2
_geom_torsion_atom_site_label_3
_geom_torsion_atom_site_label_4
_geom_torsion
_geom_torsion_site_symmetry_1
_geom_torsion_site_symmetry_2
_geom_torsion_site_symmetry_3
_geom_torsion_site_symmetry_4
_geom_torsion_publ_flag
O1 C1 C2 C3 6.69(16) . . . . ?
C12 C1 C2 C3 -172.74(10) . . . . ?
C1 C2 C3 C4 -179.93(10) . . . . ?
C2 C3 C4 C5 99.45(14) . . . . ?
C2 C3 C4 B1 -85.16(13) . . . . ?
O2 B1 C4 C5 176.30(11) . . . . ?
O3 B1 C4 C5 -2.25(17) . . . . ?
O2 B1 C4 C3 0.51(17) . . . . ?
O3 B1 C4 C3 -178.04(11) . . . . ?
C3 C4 C5 C6 -1.0(2) . . . . ?
B1 C4 C5 C6 -176.56(12) . . . . ?
C4 C5 C6 C11 -25.6(2) . . . . ?
C4 C5 C6 C7 156.03(13) . . . . ?
C11 C6 C7 C8 1.8(2) . . . . ?
C5 C6 C7 C8 -179.69(13) . . . . ?
C6 C7 C8 C9 -1.1(2) . . . . ?
C7 C8 C9 C10 0.1(2) . . . . ?
C8 C9 C10 C11 0.2(2) . . . . ?
C9 C10 C11 C6 0.5(2) . . . . ?
C7 C6 C11 C10 -1.4(2) . . . . ?
C5 C6 C11 C10 -179.84(12) . . . . ?
O1 C1 C12 C17 169.38(12) . . . . ?
C2 C1 C12 C17 -11.19(18) . . . . ?
O1 C1 C12 C13 -11.49(18) . . . . ?
C2 C1 C12 C13 167.93(11) . . . . ?
C17 C12 C13 C14 0.03(19) . . . . ?
C1 C12 C13 C14 -179.13(11) . . . . ?
C12 C13 C14 C15 -0.1(2) . . . . ?
C13 C14 C15 C16 0.0(2) . . . . ?
C14 C15 C16 C17 0.1(2) . . . . ?
C13 C12 C17 C16 0.1(2) . . . . ?
C1 C12 C17 C16 179.23(13) . . . . ?
C15 C16 C17 C12 -0.2(2) . . . . ?
O2 C18 C19 O3 -27.16(11) . . . . ?
C20 C18 C19 O3 -144.17(10) . . . . ?
C21 C18 C19 O3 87.34(11) . . . . ?
O2 C18 C19 C23 -144.14(11) . . . . ?
C20 C18 C19 C23 98.85(13) . . . . ?
C21 C18 C19 C23 -29.65(15) . . . . ?
O2 C18 C19 C22 86.96(11) . . . . ?
C20 C18 C19 C22 -30.05(14) . . . . ?
C21 C18 C19 C22 -158.54(11) . . . . ?
O3 B1 O2 C18 -8.29(13) . . . . ?
C4 B1 O2 C18 173.04(11) . . . . ?
C20 C18 O2 B1 143.28(10) . . . . ?
C21 C18 O2 B1 -97.41(11) . . . . ?
C19 C18 O2 B1 21.91(11) . . . . ?
O2 B1 O3 C19 -10.55(14) . . . . ?
C4 B1 O3 C19 168.14(11) . . . . ?
C23 C19 O3 B1 145.43(12) . . . . ?
C22 C19 O3 B1 -95.74(11) . . . . ?
C18 C19 O3 B1 23.30(12) . . . . ?
